data_4000437
_journal_name_full 'Chemistry of Materials'
_journal_paper_doi 10.1021/cm0493997
_journal_year 2004
_chemical_formula_moiety 'C26 H28 N2 O2 Zn'
_chemical_formula_sum 'C26 H28 N2 O2 Zn'
_chemical_formula_weight 465.87
_chemical_name_common '(10) Zn(DMP)2(py)2'
_space_group_IT_number 15
_symmetry_cell_setting monoclinic
_symmetry_space_group_name_Hall '-C 2yc'
_symmetry_space_group_name_H-M 'C 1 2/c 1'
_atom_sites_solution_hydrogens geom
_atom_sites_solution_primary direct
_atom_sites_solution_secondary difmap
_cell_angle_alpha 90.00
_cell_angle_beta 108.743(4)
_cell_angle_gamma 90.00
_cell_formula_units_Z 4
_cell_length_a 14.232(3)
_cell_length_b 12.391(3)
_cell_length_c 14.194(3)
_cell_measurement_reflns_used 781
_cell_measurement_temperature 168(2)
_cell_measurement_theta_max 24.76
_cell_measurement_theta_min 2.41
_cell_volume 2370.5(10)
_diffrn_ambient_temperature 168(2)
_diffrn_detector_area_resol_mean ?
_diffrn_measurement_device_type 'CCD area detector'
_diffrn_measurement_method 'phi and omega scans'
_diffrn_radiation_monochromator graphite
_diffrn_radiation_source 'fine-focus sealed tube'
_diffrn_radiation_type MoK\a
_diffrn_radiation_wavelength 0.71073
_diffrn_reflns_av_R_equivalents 0.0271
_diffrn_reflns_av_sigmaI/netI 0.0306
_diffrn_reflns_limit_h_max 17
_diffrn_reflns_limit_h_min -8
_diffrn_reflns_limit_k_max 14
_diffrn_reflns_limit_k_min -14
_diffrn_reflns_limit_l_max 17
_diffrn_reflns_limit_l_min -17
_diffrn_reflns_number 6050
_diffrn_reflns_theta_max 25.26
_diffrn_reflns_theta_min 2.23
_diffrn_standards_decay_% ?
_diffrn_standards_interval_count ?
_diffrn_standards_interval_time ?
_diffrn_standards_number ?
_exptl_absorpt_coefficient_mu 1.060
_exptl_absorpt_correction_T_max ?
_exptl_absorpt_correction_T_min ?
_exptl_absorpt_correction_type none
_exptl_absorpt_process_details ?
_exptl_crystal_colour colorless
_exptl_crystal_density_diffrn 1.305
_exptl_crystal_density_meas 0
_exptl_crystal_density_method 'not measured'
_exptl_crystal_description needles
_exptl_crystal_F_000 976
_exptl_crystal_size_max 0.5
_exptl_crystal_size_mid 0.1
_exptl_crystal_size_min 0.1
_refine_ls_extinction_coef ?
_refine_ls_extinction_method none
_refine_ls_goodness_of_fit_ref 1.042
_refine_ls_hydrogen_treatment mixed
_refine_ls_matrix_type full
_refine_ls_number_parameters 143
_refine_ls_number_reflns 2124
_refine_ls_number_restraints 0
_refine_ls_restrained_S_all 1.042
_refine_ls_R_factor_all 0.0353
_refine_ls_R_factor_gt 0.0294
_refine_ls_shift/su_max 0.001
_refine_ls_shift/su_mean 0.000
_refine_ls_structure_factor_coef Fsqd
_refine_ls_weighting_details 'calc w=1/[\s^2^(Fo^2^)+(0.0310P)^2^+2.0458P] where P=(Fo^2^+2Fc^2^)/3'
_refine_ls_weighting_scheme calc
_refine_ls_wR_factor_gt 0.0693
_refine_ls_wR_factor_ref 0.0715
_reflns_number_gt 1906
_reflns_number_total 2124
_reflns_threshold_expression >2sigma(I)
_cod_depositor_comments
;
The following automatic conversions were performed:
'_exptl_absorpt_correction_type' value 'NONE' changed to 'none' according
to '/home/saulius/struct/CIF-dictionaries/cif_core.dic' dictionary named
'cif_core.dic' version 2.4.1 from 2010-06-29.

Automatic conversion script
Id: cif_fix_enum 1527 2010-12-29 10:47:43Z saulius 
;
_cod_original_sg_symbol_H-M C2/c
_cod_database_code 4000437

loop_
_symmetry_equiv_pos_as_xyz
'x, y, z'
'-x, y, -z+1/2'
'x+1/2, y+1/2, z'
'-x+1/2, y+1/2, -z+1/2'
'-x, -y, -z'
'x, -y, z-1/2'
'-x+1/2, -y+1/2, -z'
'x+1/2, -y+1/2, z-1/2'

loop_
_atom_site_label
_atom_site_type_symbol
_atom_site_fract_x
_atom_site_fract_y
_atom_site_fract_z
_atom_site_U_iso_or_equiv
_atom_site_adp_type
_atom_site_occupancy
_atom_site_symmetry_multiplicity
_atom_site_calc_flag
_atom_site_refinement_flags
_atom_site_disorder_assembly
_atom_site_disorder_group
Zn1 Zn 1.0000 0.06928(3) 0.7500 0.03004(12) Uani 1 2 d S . .
N1 N 0.93609(12) 0.17204(13) 0.63256(12) 0.0304(4) Uani 1 1 d . . .
O1 O 0.90615(10) -0.00561(11) 0.79562(10) 0.0342(3) Uani 1 1 d . . .
C1 C 0.94478(16) 0.15017(17) 0.54309(15) 0.0377(5) Uani 1 1 d . . .
H1 H 0.9792 0.0867 0.5358 0.045 Uiso 1 1 calc R . .
C2 C 0.90600(16) 0.21585(19) 0.46137(16) 0.0424(5) Uani 1 1 d . . .
H2 H 0.9120 0.1969 0.3987 0.051 Uiso 1 1 calc R . .
C3 C 0.85836(16) 0.30957(17) 0.47230(16) 0.0406(5) Uani 1 1 d . . .
H3 H 0.8318 0.3569 0.4175 0.049 Uiso 1 1 calc R . .
C4 C 0.84993(15) 0.33327(16) 0.56396(16) 0.0381(5) Uani 1 1 d . . .
H4 H 0.8177 0.3975 0.5734 0.046 Uiso 1 1 calc R . .
C5 C 0.88871(14) 0.26296(16) 0.64194(15) 0.0331(5) Uani 1 1 d . . .
H5 H 0.8817 0.2794 0.7047 0.040 Uiso 1 1 calc R . .
C6 C 0.81124(15) -0.02347(16) 0.74176(14) 0.0306(4) Uani 1 1 d . . .
C7 C 0.73560(16) 0.02273(17) 0.77238(16) 0.0360(5) Uani 1 1 d . . .
C8 C 0.63693(16) 0.0022(2) 0.71770(18) 0.0480(6) Uani 1 1 d . . .
H8 H 0.5857 0.0331 0.7384 0.058 Uiso 1 1 calc R . .
C9 C 0.61212(18) -0.0625(2) 0.63381(18) 0.0502(6) Uani 1 1 d . . .
H9 H 0.5445 -0.0749 0.5966 0.060 Uiso 1 1 calc R . .
C10 C 0.68642(18) -0.10870(19) 0.60483(17) 0.0467(6) Uani 1 1 d . . .
H10 H 0.6693 -0.1535 0.5475 0.056 Uiso 1 1 calc R . .
C11 C 0.78577(16) -0.09119(16) 0.65759(15) 0.0362(5) Uani 1 1 d . . .
C12 C 0.86737(18) -0.1446(2) 0.62832(18) 0.0501(6) Uani 1 1 d . . .
H12A H 0.8382 -0.1903 0.5698 0.075 Uiso 1 1 calc R . .
H12B H 0.9079 -0.1891 0.6836 0.075 Uiso 1 1 calc R . .
H12C H 0.9091 -0.0893 0.6125 0.075 Uiso 1 1 calc R . .
C13 C 0.7642(2) 0.0924(2) 0.86343(19) 0.0531(6) Uani 1 1 d . . .
H13A H 0.7043 0.1155 0.8777 0.080 Uiso 1 1 calc R . .
H13B H 0.8001 0.1560 0.8521 0.080 Uiso 1 1 calc R . .
H13C H 0.8069 0.0514 0.9201 0.080 Uiso 1 1 calc R . .

loop_
_atom_site_aniso_label
_atom_site_aniso_U_11
_atom_site_aniso_U_22
_atom_site_aniso_U_33
_atom_site_aniso_U_23
_atom_site_aniso_U_13
_atom_site_aniso_U_12
Zn1 0.0322(2) 0.02809(19) 0.02970(19) 0.000 0.00982(14) 0.000
N1 0.0308(9) 0.0296(9) 0.0303(9) -0.0011(7) 0.0091(7) 0.0007(7)
O1 0.0336(8) 0.0384(8) 0.0303(7) -0.0017(6) 0.0100(6) -0.0066(6)
C1 0.0423(12) 0.0372(11) 0.0353(11) -0.0022(9) 0.0147(10) 0.0049(9)
C2 0.0467(13) 0.0512(14) 0.0296(11) 0.0011(10) 0.0129(10) -0.0040(11)
C3 0.0380(12) 0.0375(12) 0.0391(12) 0.0102(10) 0.0026(10) -0.0071(10)
C4 0.0321(11) 0.0280(11) 0.0475(13) 0.0002(9) 0.0037(9) 0.0011(9)
C5 0.0315(11) 0.0327(11) 0.0337(11) -0.0058(8) 0.0086(9) -0.0012(8)
C6 0.0376(11) 0.0267(10) 0.0282(10) 0.0039(8) 0.0116(9) -0.0050(9)
C7 0.0419(12) 0.0320(11) 0.0382(12) 0.0061(9) 0.0186(10) -0.0005(9)
C8 0.0374(13) 0.0536(15) 0.0575(15) 0.0180(12) 0.0215(11) 0.0018(11)
C9 0.0383(13) 0.0571(15) 0.0473(14) 0.0156(12) 0.0029(11) -0.0164(11)
C10 0.0575(15) 0.0429(13) 0.0346(12) 0.0018(10) 0.0077(11) -0.0179(11)
C11 0.0454(13) 0.0322(11) 0.0306(11) -0.0008(8) 0.0117(9) -0.0085(9)
C12 0.0647(16) 0.0461(13) 0.0419(13) -0.0154(11) 0.0204(12) -0.0047(12)
C13 0.0619(16) 0.0512(15) 0.0569(15) -0.0107(12) 0.0339(13) 0.0010(12)
